data_4115946
loop_
_publ_author_name
'Osamu Niyomura'
'Shinzi Kato'
'Satoshi Inagaki'

_publ_section_title
;
 An Unusual Planar Diacyl Ditelluride (2-MeOC6H4COTe)2: The Origin of Its
 Planarity
;
_journal_name_full 'Journal of the American Chemical Society'
_journal_page_first 2132
_journal_page_last 2133
_journal_paper_doi 10.1021/ja993120j
_journal_volume 122
_journal_year 2000
_chemical_formula_sum 'C16 H14 O4 Se2'
_chemical_formula_weight 428.20
_space_group_IT_number 2
_symmetry_cell_setting triclinic
_symmetry_Int_Tables_number 2
_symmetry_space_group_name_Hall '-P 1'
_symmetry_space_group_name_H-M 'P -1'
_audit_creation_date 'Mon Jan 18 23:12:57 1999'
_audit_creation_method 'from TEXRAY.INF file'
_cell_angle_alpha 92.194(9)
_cell_angle_beta 115.366(6)
_cell_angle_gamma 85.140(9)
_cell_formula_units_Z 4
_cell_length_a 8.2734(7)
_cell_length_b 26.440(3)
_cell_length_c 8.1081(6)
_cell_measurement_reflns_used 23
_cell_measurement_temperature 193.2
_cell_measurement_theta_max 11.9
_cell_measurement_theta_min 10.3
_cell_volume 1596.9(3)
_computing_cell_refinement 'Rigaku/AFC Diffractometer Control'
_computing_data_collection 'Rigaku/AFC Diffractometer Control'
_computing_data_reduction teXsan
_computing_publication_material teXsan
_computing_structure_refinement teXsan
_computing_structure_solution SHELXS86
_diffrn_ambient_temperature 193.2
_diffrn_measurement_device_type 'Rigaku AFC7R'
_diffrn_measurement_method \w-2\q
_diffrn_orient_matrix_UB_11 0.02220
_diffrn_orient_matrix_UB_12 0.00186
_diffrn_orient_matrix_UB_13 -0.11140
_diffrn_orient_matrix_UB_21 0.13235
_diffrn_orient_matrix_UB_22 -0.00380
_diffrn_orient_matrix_UB_23 0.07760
_diffrn_orient_matrix_UB_31 -0.00198
_diffrn_orient_matrix_UB_32 -0.03769
_diffrn_orient_matrix_UB_33 -0.01360
_diffrn_radiation_detector 'scintillation counter'
_diffrn_radiation_monochromator graphite
_diffrn_radiation_source 'Rigaku rotating anode'
_diffrn_radiation_type 'Mo K\a'
_diffrn_radiation_wavelength 0.7107
_diffrn_reflns_av_R_equivalents 0.025
_diffrn_reflns_av_sigmaI/netI 0.069
_diffrn_reflns_limit_h_max 10
_diffrn_reflns_limit_h_min 0
_diffrn_reflns_limit_k_max 34
_diffrn_reflns_limit_k_min -33
_diffrn_reflns_limit_l_max 9
_diffrn_reflns_limit_l_min -10
_diffrn_reflns_number 7510
_diffrn_reflns_reduction_process 'Lp corrections applied'
_diffrn_reflns_theta_max 27.50
_diffrn_reflns_theta_min 2.32
_diffrn_standards_decay_% -0.02
_diffrn_standards_interval_count 150
_diffrn_standards_number 3
_exptl_absorpt_coefficient_mu 4.646
_exptl_absorpt_correction_T_max 1.000
_exptl_absorpt_correction_T_min 0.625
_exptl_absorpt_correction_type refdelf
_exptl_absorpt_process_details '(Walker & Stuart, 1983)'
_exptl_crystal_colour yellow
_exptl_crystal_density_diffrn 1.781
_exptl_crystal_description prismatic
_exptl_crystal_F_000 840.00
_exptl_crystal_size_max 0.370
_exptl_crystal_size_mid 0.310
_exptl_crystal_size_min 0.260
_refine_diff_density_max 0.58
_refine_diff_density_min -0.49
_refine_ls_extinction_method none
_refine_ls_goodness_of_fit_ref 1.377
_refine_ls_hydrogen_treatment noref
_refine_ls_matrix_type full
_refine_ls_number_constraints 0
_refine_ls_number_parameters 397
_refine_ls_number_reflns 4659
_refine_ls_number_restraints 0
_refine_ls_R_factor_all 0.0333
_refine_ls_R_factor_gt 0.0333
_refine_ls_shift/su_max 0.0230
_refine_ls_shift/su_mean 0.0010
_refine_ls_structure_factor_coef F
_refine_ls_weighting_details 'w = 1/[\s^2^(Fo) + 0.00010|Fo|^2^]'
_refine_ls_weighting_scheme calc
_refine_ls_wR_factor_gt 0.0332
_refine_ls_wR_factor_ref 0.0331
_reflns_number_gt 4659
_reflns_number_total 7349
_reflns_threshold_expression >3.0sigma(I)
_cod_data_source_file ja993120j_3.cif
_cod_data_source_block (2-CH3OC6H4COSe)2
_cod_original_sg_symbol_H-M 'P -1 '
_cod_original_formula_sum 'C16 H14 O4 Se2 '
_cod_database_code 4115946

loop_
_symmetry_equiv_pos_as_xyz
x,y,z
-x,-y,-z

loop_
_atom_site_label
_atom_site_type_symbol
_atom_site_fract_x
_atom_site_fract_y
_atom_site_fract_z
_atom_site_U_iso_or_equiv
_atom_site_adp_type
_atom_site_occupancy
_atom_site_calc_flag
Se(1) Se 0.31432(6) 0.44695(2) 0.50011(6) 0.0349(1) Uani 1.00 d
Se(2) Se 0.48648(6) 0.37270(2) 0.62509(6) 0.0363(1) Uani 1.00 d
Se(3) Se 0.23769(6) 0.18363(2) 0.87385(6) 0.0412(1) Uani 1.00 d
Se(4) Se 0.17111(7) 0.10083(2) 0.78802(7) 0.0488(2) Uani 1.00 d
O(1) O 0.4584(5) 0.4163(1) 0.2591(4) 0.052(1) Uani 1.00 d
O(2) O 0.1630(4) 0.5370(1) 0.3435(4) 0.0414(9) Uani 1.00 d
O(3) O 0.1775(4) 0.3392(1) 0.3491(5) 0.069(1) Uani 1.00 d
O(4) O 0.6400(4) 0.2814(1) 0.7599(4) 0.0450(9) Uani 1.00 d
O(5) O 0.5171(4) 0.1246(1) 1.1304(5) 0.057(1) Uani 1.00 d
O(6) O 0.3510(4) 0.2721(1) 1.0119(4) 0.0514(10) Uani 1.00 d
O(7) O -0.0389(4) 0.1314(1) 0.9691(4) 0.049(1) Uani 1.00 d
O(8) O 0.0775(4) 0.0038(1) 0.7386(4) 0.0488(10) Uani 1.00 d
C(1) C 0.2787(5) 0.4929(1) 0.1559(5) 0.028(1) Uani 1.00 d
C(2) C 0.1814(5) 0.5353(1) 0.1851(5) 0.031(1) Uani 1.00 d
C(3) C 0.1121(6) 0.5740(2) 0.0555(6) 0.035(1) Uani 1.00 d
C(4) C 0.1384(6) 0.5702(2) -0.1010(6) 0.042(1) Uani 1.00 d
C(5) C 0.2324(6) 0.5285(2) -0.1329(6) 0.043(1) Uani 1.00 d
C(6) C 0.3014(6) 0.4900(2) -0.0047(6) 0.038(1) Uani 1.00 d
C(7) C 0.3638(6) 0.4497(2) 0.2853(5) 0.035(1) Uani 1.00 d
C(8) C 0.0700(7) 0.5805(2) 0.3804(6) 0.048(1) Uani 1.00 d
C(9) C 0.3735(6) 0.2689(2) 0.4988(6) 0.035(1) Uani 1.00 d
C(10) C 0.5307(6) 0.2481(2) 0.6388(6) 0.037(1) Uani 1.00 d
C(11) C 0.5695(6) 0.1961(2) 0.6539(6) 0.043(1) Uani 1.00 d
C(12) C 0.4519(7) 0.1645(2) 0.5275(7) 0.049(2) Uani 1.00 d
C(13) C 0.2936(7) 0.1840(2) 0.3874(6) 0.045(1) Uani 1.00 d
C(14) C 0.2565(6) 0.2360(2) 0.3746(6) 0.042(1) Uani 1.00 d
C(15) C 0.3188(6) 0.3239(2) 0.4679(6) 0.039(1) Uani 1.00 d
C(16) C 0.8099(6) 0.2633(2) 0.8981(6) 0.050(1) Uani 1.00 d
C(17) C 0.5773(6) 0.2107(2) 1.1807(6) 0.035(1) Uani 1.00 d
C(18) C 0.5202(6) 0.2621(2) 1.1429(6) 0.037(1) Uani 1.00 d
C(19) C 0.6337(6) 0.2996(2) 1.2411(7) 0.045(1) Uani 1.00 d
C(20) C 0.8014(7) 0.2855(2) 1.3718(7) 0.051(2) Uani 1.00 d
C(21) C 0.8605(6) 0.2353(2) 1.4116(6) 0.049(2) Uani 1.00 d
C(22) C 0.7473(6) 0.1983(2) 1.3181(6) 0.041(1) Uani 1.00 d
C(23) C 0.4667(6) 0.1682(2) 1.0845(6) 0.038(1) Uani 1.00 d
C(24) C 0.2871(7) 0.3226(2) 0.9581(7) 0.058(2) Uani 1.00 d
C(25) C -0.1274(6) 0.0533(2) 0.8206(5) 0.037(1) Uani 1.00 d
C(26) C -0.0799(6) 0.0074(2) 0.7536(6) 0.038(1) Uani 1.00 d
C(27) C -0.1917(7) -0.0322(2) 0.7100(6) 0.046(1) Uani 1.00 d
C(28) C -0.3477(8) -0.0260(2) 0.7345(7) 0.061(2) Uani 1.00 d
C(29) C -0.3976(7) 0.0191(2) 0.7984(7) 0.059(2) Uani 1.00 d
C(30) C -0.2857(6) 0.0581(2) 0.8401(6) 0.043(1) Uani 1.00 d
C(31) C -0.0133(6) 0.0973(2) 0.8783(6) 0.038(1) Uani 1.00 d
C(32) C 0.1428(7) -0.0446(2) 0.6962(7) 0.057(2) Uani 1.00 d
H(1) H 0.0440 0.6041 0.0776 0.0406 Uiso 1.00 calc
H(2) H 0.0911 0.5975 -0.1919 0.0502 Uiso 1.00 calc
H(3) H 0.2517 0.5260 -0.2436 0.0482 Uiso 1.00 calc
H(4) H 0.3672 0.4597 -0.0284 0.0430 Uiso 1.00 calc
H(5) H 0.0854 0.5803 0.5062 0.0558 Uiso 1.00 calc
H(6) H 0.1244 0.6115 0.3708 0.0558 Uiso 1.00 calc
H(7) H -0.0514 0.5840 0.3026 0.0558 Uiso 1.00 calc
H(8) H 0.6822 0.1815 0.7540 0.0487 Uiso 1.00 calc
H(9) H 0.4814 0.1283 0.5379 0.0577 Uiso 1.00 calc
H(10) H 0.2106 0.1616 0.3010 0.0528 Uiso 1.00 calc
H(11) H 0.1444 0.2504 0.2745 0.0487 Uiso 1.00 calc
H(12) H 0.8813 0.2450 0.8378 0.0610 Uiso 1.00 calc
H(13) H 0.8036 0.2422 0.9804 0.0610 Uiso 1.00 calc
H(14) H 0.8796 0.2919 0.9584 0.0610 Uiso 1.00 calc
H(15) H 0.5923 0.3355 1.2146 0.0509 Uiso 1.00 calc
H(16) H 0.8837 0.3122 1.4371 0.0571 Uiso 1.00 calc
H(17) H 0.9817 0.2255 1.5057 0.0596 Uiso 1.00 calc
H(18) H 0.7875 0.1622 1.3478 0.0479 Uiso 1.00 calc
H(19) H 0.1622 0.3248 0.8722 0.0658 Uiso 1.00 calc
H(20) H 0.3524 0.3366 0.8988 0.0658 Uiso 1.00 calc
H(21) H 0.2986 0.3438 1.0599 0.0658 Uiso 1.00 calc
H(22) H -0.1570 -0.0646 0.6657 0.0536 Uiso 1.00 calc
H(23) H -0.4258 -0.0543 0.7021 0.0682 Uiso 1.00 calc
H(24) H -0.5101 0.0228 0.8152 0.0694 Uiso 1.00 calc
H(25) H -0.3226 0.0902 0.8851 0.0508 Uiso 1.00 calc
H(26) H 0.2700 -0.0441 0.7240 0.0662 Uiso 1.00 calc
H(27) H 0.0832 -0.0507 0.5643 0.0662 Uiso 1.00 calc
H(28) H 0.1271 -0.0712 0.7567 0.0662 Uiso 1.00 calc

loop_
_atom_site_aniso_label
_atom_site_aniso_U_11
_atom_site_aniso_U_22
_atom_site_aniso_U_33
_atom_site_aniso_U_12
_atom_site_aniso_U_13
_atom_site_aniso_U_23
Se(1) 0.0365(3) 0.0358(2) 0.0354(2) 0.0011(2) 0.0181(2) 0.0047(2)
Se(2) 0.0316(3) 0.0376(2) 0.0356(2) -0.0016(2) 0.0097(2) 0.0063(2)
Se(3) 0.0385(3) 0.0381(2) 0.0414(3) -0.0035(2) 0.0114(2) -0.0006(2)
Se(4) 0.0477(3) 0.0459(3) 0.0562(3) -0.0120(2) 0.0248(3) -0.0182(2)
O(1) 0.077(3) 0.034(2) 0.062(2) 0.016(2) 0.046(2) 0.010(2)
O(2) 0.053(2) 0.037(2) 0.042(2) 0.011(1) 0.028(2) 0.006(1)
O(3) 0.038(2) 0.043(2) 0.085(3) -0.003(2) -0.016(2) 0.016(2)
O(4) 0.034(2) 0.044(2) 0.044(2) 0.003(1) 0.004(2) 0.010(1)
O(5) 0.045(2) 0.032(2) 0.078(2) 0.005(2) 0.010(2) 0.005(2)
O(6) 0.039(2) 0.028(2) 0.075(2) 0.003(1) 0.013(2) 0.004(2)
O(7) 0.053(2) 0.039(2) 0.056(2) -0.002(2) 0.024(2) -0.010(2)
O(8) 0.044(2) 0.031(2) 0.066(2) 0.002(1) 0.019(2) -0.011(1)
C(1) 0.026(2) 0.030(2) 0.028(2) -0.006(2) 0.011(2) -0.002(2)
C(2) 0.028(2) 0.034(2) 0.027(2) -0.006(2) 0.008(2) -0.001(2)
C(3) 0.032(2) 0.035(2) 0.036(2) 0.000(2) 0.012(2) 0.001(2)
C(4) 0.036(3) 0.048(3) 0.035(2) 0.001(2) 0.010(2) 0.009(2)
C(5) 0.046(3) 0.055(3) 0.030(2) 0.001(2) 0.018(2) 0.001(2)
C(6) 0.036(3) 0.040(2) 0.038(2) 0.000(2) 0.015(2) -0.002(2)
C(7) 0.038(3) 0.037(2) 0.033(2) -0.004(2) 0.019(2) 0.000(2)
C(8) 0.058(3) 0.049(3) 0.046(3) 0.017(2) 0.033(3) 0.010(2)
C(9) 0.031(2) 0.035(2) 0.040(2) -0.005(2) 0.016(2) 0.006(2)
C(10) 0.036(3) 0.040(2) 0.039(2) -0.003(2) 0.018(2) 0.003(2)
C(11) 0.044(3) 0.043(3) 0.043(3) 0.011(2) 0.022(2) 0.013(2)
C(12) 0.065(4) 0.034(2) 0.054(3) 0.005(2) 0.032(3) 0.005(2)
C(13) 0.053(3) 0.045(3) 0.043(3) -0.009(2) 0.024(2) -0.002(2)
C(14) 0.035(3) 0.050(3) 0.041(3) -0.003(2) 0.016(2) 0.009(2)
C(15) 0.032(3) 0.038(2) 0.042(3) -0.005(2) 0.010(2) 0.006(2)
C(16) 0.033(3) 0.062(3) 0.044(3) 0.006(2) 0.005(2) 0.014(2)
C(17) 0.031(2) 0.033(2) 0.043(3) -0.002(2) 0.018(2) -0.002(2)
C(18) 0.031(3) 0.040(2) 0.044(3) -0.002(2) 0.019(2) -0.002(2)
C(19) 0.044(3) 0.037(2) 0.063(3) -0.008(2) 0.031(3) -0.011(2)
C(20) 0.040(3) 0.060(3) 0.056(3) -0.017(3) 0.023(3) -0.021(3)
C(21) 0.039(3) 0.066(3) 0.042(3) -0.006(3) 0.018(2) -0.004(2)
C(22) 0.036(3) 0.043(3) 0.044(3) 0.001(2) 0.017(2) 0.003(2)
C(23) 0.032(3) 0.036(2) 0.049(3) 0.001(2) 0.019(2) -0.001(2)
C(24) 0.062(4) 0.041(3) 0.061(3) 0.008(3) 0.017(3) 0.014(2)
C(25) 0.041(3) 0.033(2) 0.030(2) -0.002(2) 0.007(2) 0.003(2)
C(26) 0.039(3) 0.036(2) 0.034(2) 0.002(2) 0.011(2) 0.005(2)
C(27) 0.055(3) 0.035(2) 0.043(3) -0.005(2) 0.016(3) -0.002(2)
C(28) 0.064(4) 0.046(3) 0.070(4) -0.021(3) 0.024(3) -0.003(3)
C(29) 0.057(4) 0.060(3) 0.064(4) -0.013(3) 0.028(3) 0.000(3)
C(30) 0.039(3) 0.045(3) 0.040(3) 0.002(2) 0.013(2) 0.008(2)
C(31) 0.034(3) 0.037(2) 0.035(2) 0.001(2) 0.008(2) 0.003(2)
C(32) 0.063(4) 0.039(3) 0.065(3) 0.001(2) 0.024(3) -0.013(2)

loop_
_atom_type_symbol
_atom_type_description
_atom_type_scat_dispersion_real
_atom_type_scat_dispersion_imag
_atom_type_scat_source
C C 0.003 0.002
;International Tables for Crystallography
(1992, Vol. C, Tables 4.2.6.8 and 6.1.1.1)
;
H H 0.000 0.000
;International Tables for Crystallography
(1992, Vol. C, Table 6.1.1.2)
;
O O 0.011 0.006
;International Tables for Crystallography
(1992, Vol. C, Tables 4.2.6.8 and 6.1.1.1)
;
Se Se -0.093 2.226
;International Tables for Crystallography
(1992, Vol. C, Tables 4.2.6.8 and 6.1.1.1)
;

loop_
_geom_angle_atom_site_label_1
_geom_angle_atom_site_label_2
_geom_angle_atom_site_label_3
_geom_angle
_geom_angle_site_symmetry_1
_geom_angle_site_symmetry_2
_geom_angle_site_symmetry_3
_geom_angle_publ_flag
Se(2) Se(1) O(1) 75.75(6) 1_555 1_555 1_555 yes
Se(2) Se(1) O(2) 169.97(7) 1_555 1_555 1_555 yes
Se(2) Se(1) O(3) 58.30(6) 1_555 1_555 1_555 yes
Se(2) Se(1) C(7) 98.0(1) 1_555 1_555 1_555 yes
O(1) Se(1) O(2) 96.76(8) 1_555 1_555 1_555 yes
O(1) Se(1) O(3) 72.9(1) 1_555 1_555 1_555 yes
O(1) Se(1) C(7) 22.3(1) 1_555 1_555 1_555 yes
O(2) Se(1) O(3) 126.39(8) 1_555 1_555 1_555 yes
O(2) Se(1) C(7) 74.6(1) 1_555 1_555 1_555 yes
O(3) Se(1) C(7) 85.0(1) 1_555 1_555 1_555 yes
Se(1) Se(2) O(1) 58.55(6) 1_555 1_555 1_555 yes
Se(1) Se(2) O(3) 76.36(6) 1_555 1_555 1_555 yes
Se(1) Se(2) O(4) 171.65(7) 1_555 1_555 1_555 yes
Se(1) Se(2) C(15) 98.5(1) 1_555 1_555 1_555 yes
O(1) Se(2) O(3) 73.2(1) 1_555 1_555 1_555 yes
O(1) Se(2) O(4) 124.61(9) 1_555 1_555 1_555 yes
O(1) Se(2) C(15) 85.1(1) 1_555 1_555 1_555 yes
O(3) Se(2) O(4) 96.86(9) 1_555 1_555 1_555 yes
O(3) Se(2) C(15) 22.2(1) 1_555 1_555 1_555 yes
O(4) Se(2) C(15) 74.7(1) 1_555 1_555 1_555 yes
Se(4) Se(3) O(5) 74.98(7) 1_555 1_555 1_555 yes
Se(4) Se(3) O(6) 171.97(7) 1_555 1_555 1_555 yes
Se(4) Se(3) O(7) 58.77(6) 1_555 1_555 1_555 yes
Se(4) Se(3) C(23) 97.3(1) 1_555 1_555 1_555 yes
O(5) Se(3) O(6) 97.03(9) 1_555 1_555 1_555 yes
O(5) Se(3) O(7) 90.43(9) 1_555 1_555 1_555 yes
O(5) Se(3) C(23) 22.4(1) 1_555 1_555 1_555 yes
O(6) Se(3) O(7) 121.46(9) 1_555 1_555 1_555 yes
O(6) Se(3) C(23) 74.8(1) 1_555 1_555 1_555 yes
O(7) Se(3) C(23) 103.6(1) 1_555 1_555 1_555 yes
Se(3) Se(4) O(5) 59.12(6) 1_555 1_555 1_555 yes
Se(3) Se(4) O(7) 75.77(6) 1_555 1_555 1_555 yes
Se(3) Se(4) O(8) 169.74(8) 1_555 1_555 1_555 yes
Se(3) Se(4) C(31) 97.6(1) 1_555 1_555 1_555 yes
O(5) Se(4) O(7) 90.95(9) 1_555 1_555 1_555 yes
O(5) Se(4) O(8) 117.68(9) 1_555 1_555 1_555 yes
O(5) Se(4) C(31) 105.1(1) 1_555 1_555 1_555 yes
O(7) Se(4) O(8) 94.92(10) 1_555 1_555 1_555 yes
O(7) Se(4) C(31) 22.0(1) 1_555 1_555 1_555 yes
O(8) Se(4) C(31) 73.5(1) 1_555 1_555 1_555 yes
Se(1) O(1) Se(2) 45.70(5) 1_555 1_555 1_555 yes
Se(1) O(1) C(7) 38.1(2) 1_555 1_555 1_555 yes
Se(2) O(1) C(7) 83.8(3) 1_555 1_555 1_555 yes
Se(1) O(2) C(2) 104.0(2) 1_555 1_555 1_555 yes
Se(1) O(2) C(8) 137.4(2) 1_555 1_555 1_555 yes
C(2) O(2) C(8) 118.5(3) 1_555 1_555 1_555 yes
Se(1) O(3) Se(2) 45.34(5) 1_555 1_555 1_555 yes
Se(1) O(3) C(15) 83.6(3) 1_555 1_555 1_555 yes
Se(2) O(3) C(15) 38.2(2) 1_555 1_555 1_555 yes
Se(2) O(4) C(10) 104.2(2) 1_555 1_555 1_555 yes
Se(2) O(4) C(16) 134.7(3) 1_555 1_555 1_555 yes
C(10) O(4) C(16) 119.9(3) 1_555 1_555 1_555 yes
Se(3) O(5) Se(4) 45.90(5) 1_555 1_555 1_555 yes
Se(3) O(5) C(23) 38.0(2) 1_555 1_555 1_555 yes
Se(4) O(5) C(23) 83.8(3) 1_555 1_555 1_555 yes
Se(3) O(6) C(18) 105.6(2) 1_555 1_555 1_555 yes
Se(3) O(6) C(24) 133.7(3) 1_555 1_555 1_555 yes
C(18) O(6) C(24) 119.6(4) 1_555 1_555 1_555 yes
Se(3) O(7) Se(4) 45.46(5) 1_555 1_555 1_555 yes
Se(3) O(7) C(31) 82.9(3) 1_555 1_555 1_555 yes
Se(4) O(7) C(31) 37.8(2) 1_555 1_555 1_555 yes
Se(4) O(8) C(26) 103.0(2) 1_555 1_555 1_555 yes
Se(4) O(8) C(32) 138.2(3) 1_555 1_555 1_555 yes
C(26) O(8) C(32) 118.8(4) 1_555 1_555 1_555 yes
C(2) C(1) C(6) 118.6(4) 1_555 1_555 1_555 yes
C(2) C(1) C(7) 125.2(4) 1_555 1_555 1_555 yes
C(6) C(1) C(7) 116.2(4) 1_555 1_555 1_555 yes
O(2) C(2) C(1) 117.0(3) 1_555 1_555 1_555 yes
O(2) C(2) C(3) 123.2(4) 1_555 1_555 1_555 yes
C(1) C(2) C(3) 119.8(4) 1_555 1_555 1_555 yes
C(2) C(3) C(4) 120.0(4) 1_555 1_555 1_555 yes
C(2) C(3) H(1) 119.3(4) 1_555 1_555 1_555 no
C(4) C(3) H(1) 120.7(4) 1_555 1_555 1_555 no
C(3) C(4) C(5) 121.1(4) 1_555 1_555 1_555 yes
C(3) C(4) H(2) 120.3(4) 1_555 1_555 1_555 no
C(5) C(4) H(2) 118.7(5) 1_555 1_555 1_555 no
C(4) C(5) C(6) 119.1(4) 1_555 1_555 1_555 yes
C(4) C(5) H(3) 120.8(4) 1_555 1_555 1_555 no
C(6) C(5) H(3) 120.1(4) 1_555 1_555 1_555 no
C(1) C(6) C(5) 121.4(4) 1_555 1_555 1_555 yes
C(1) C(6) H(4) 119.4(4) 1_555 1_555 1_555 no
C(5) C(6) H(4) 119.2(4) 1_555 1_555 1_555 no
Se(1) C(7) O(1) 119.6(3) 1_555 1_555 1_555 yes
Se(1) C(7) C(1) 118.5(3) 1_555 1_555 1_555 yes
O(1) C(7) C(1) 121.8(4) 1_555 1_555 1_555 yes
O(2) C(8) H(5) 110.8(4) 1_555 1_555 1_555 no
O(2) C(8) H(6) 109.7(4) 1_555 1_555 1_555 no
O(2) C(8) H(7) 114.0(4) 1_555 1_555 1_555 no
H(5) C(8) H(6) 104.5(4) 1_555 1_555 1_555 no
H(5) C(8) H(7) 109.5(5) 1_555 1_555 1_555 no
H(6) C(8) H(7) 108.0(4) 1_555 1_555 1_555 no
C(10) C(9) C(14) 118.5(4) 1_555 1_555 1_555 yes
C(10) C(9) C(15) 125.5(4) 1_555 1_555 1_555 yes
C(14) C(9) C(15) 116.1(4) 1_555 1_555 1_555 yes
O(4) C(10) C(9) 116.8(4) 1_555 1_555 1_555 yes
O(4) C(10) C(11) 122.6(4) 1_555 1_555 1_555 yes
C(9) C(10) C(11) 120.6(4) 1_555 1_555 1_555 yes
C(10) C(11) C(12) 119.6(4) 1_555 1_555 1_555 yes
C(10) C(11) H(8) 120.2(5) 1_555 1_555 1_555 no
C(12) C(11) H(8) 120.2(4) 1_555 1_555 1_555 no
C(11) C(12) C(13) 121.1(4) 1_555 1_555 1_555 yes
C(11) C(12) H(9) 118.9(5) 1_555 1_555 1_555 no
C(13) C(12) H(9) 120.0(5) 1_555 1_555 1_555 no
C(12) C(13) C(14) 118.6(4) 1_555 1_555 1_555 yes
C(12) C(13) H(10) 120.7(5) 1_555 1_555 1_555 no
C(14) C(13) H(10) 120.7(5) 1_555 1_555 1_555 no
C(9) C(14) C(13) 121.6(4) 1_555 1_555 1_555 yes
C(9) C(14) H(11) 119.2(4) 1_555 1_555 1_555 no
C(13) C(14) H(11) 119.2(4) 1_555 1_555 1_555 no
Se(2) C(15) O(3) 119.6(3) 1_555 1_555 1_555 yes
Se(2) C(15) C(9) 118.4(3) 1_555 1_555 1_555 yes
O(3) C(15) C(9) 122.0(4) 1_555 1_555 1_555 yes
O(4) C(16) H(12) 108.5(4) 1_555 1_555 1_555 no
O(4) C(16) H(13) 114.5(4) 1_555 1_555 1_555 no
O(4) C(16) H(14) 109.7(4) 1_555 1_555 1_555 no
H(12) C(16) H(13) 108.7(5) 1_555 1_555 1_555 no
H(12) C(16) H(14) 103.6(5) 1_555 1_555 1_555 no
H(13) C(16) H(14) 111.2(5) 1_555 1_555 1_555 no
C(18) C(17) C(22) 118.5(4) 1_555 1_555 1_555 yes
C(18) C(17) C(23) 124.2(4) 1_555 1_555 1_555 yes
C(22) C(17) C(23) 117.3(4) 1_555 1_555 1_555 yes
O(6) C(18) C(17) 116.0(4) 1_555 1_555 1_555 yes
O(6) C(18) C(19) 123.9(4) 1_555 1_555 1_555 yes
C(17) C(18) C(19) 120.1(4) 1_555 1_555 1_555 yes
C(18) C(19) C(20) 119.4(4) 1_555 1_555 1_555 yes
C(18) C(19) H(15) 119.6(5) 1_555 1_555 1_555 no
C(20) C(19) H(15) 121.0(4) 1_555 1_555 1_555 no
C(19) C(20) C(21) 121.6(4) 1_555 1_555 1_555 yes
C(19) C(20) H(16) 119.2(5) 1_555 1_555 1_555 no
C(21) C(20) H(16) 119.2(5) 1_555 1_555 1_555 no
C(20) C(21) C(22) 119.1(4) 1_555 1_555 1_555 yes
C(20) C(21) H(17) 121.0(5) 1_555 1_555 1_555 no
C(22) C(21) H(17) 119.8(5) 1_555 1_555 1_555 no
C(17) C(22) C(21) 121.2(4) 1_555 1_555 1_555 yes
C(17) C(22) H(18) 119.1(4) 1_555 1_555 1_555 no
C(21) C(22) H(18) 119.7(4) 1_555 1_555 1_555 no
Se(3) C(23) O(5) 119.7(3) 1_555 1_555 1_555 yes
Se(3) C(23) C(17) 118.7(3) 1_555 1_555 1_555 yes
O(5) C(23) C(17) 121.7(4) 1_555 1_555 1_555 yes
O(6) C(24) H(19) 111.3(4) 1_555 1_555 1_555 no
O(6) C(24) H(20) 110.9(5) 1_555 1_555 1_555 no
O(6) C(24) H(21) 111.6(4) 1_555 1_555 1_555 no
H(19) C(24) H(20) 107.0(5) 1_555 1_555 1_555 no
H(19) C(24) H(21) 107.9(5) 1_555 1_555 1_555 no
H(20) C(24) H(21) 107.9(5) 1_555 1_555 1_555 no
C(26) C(25) C(30) 118.9(4) 1_555 1_555 1_555 yes
C(26) C(25) C(31) 123.8(4) 1_555 1_555 1_555 yes
C(30) C(25) C(31) 117.3(4) 1_555 1_555 1_555 yes
O(8) C(26) C(25) 117.3(4) 1_555 1_555 1_555 yes
O(8) C(26) C(27) 123.1(4) 1_555 1_555 1_555 yes
C(25) C(26) C(27) 119.6(5) 1_555 1_555 1_555 yes
C(26) C(27) C(28) 119.6(4) 1_555 1_555 1_555 yes
C(26) C(27) H(22) 119.6(5) 1_555 1_555 1_555 no
C(28) C(27) H(22) 120.8(5) 1_555 1_555 1_555 no
C(27) C(28) C(29) 121.6(5) 1_555 1_555 1_555 yes
C(27) C(28) H(23) 118.5(5) 1_555 1_555 1_555 no
C(29) C(28) H(23) 119.9(6) 1_555 1_555 1_555 no
C(28) C(29) C(30) 118.1(5) 1_555 1_555 1_555 yes
C(28) C(29) H(24) 120.4(5) 1_555 1_555 1_555 no
C(30) C(29) H(24) 121.5(5) 1_555 1_555 1_555 no
C(25) C(30) C(29) 122.3(5) 1_555 1_555 1_555 yes
C(25) C(30) H(25) 120.2(5) 1_555 1_555 1_555 no
C(29) C(30) H(25) 117.6(5) 1_555 1_555 1_555 no
Se(4) C(31) O(7) 120.2(3) 1_555 1_555 1_555 yes
Se(4) C(31) C(25) 118.2(3) 1_555 1_555 1_555 yes
O(7) C(31) C(25) 121.5(4) 1_555 1_555 1_555 yes
O(8) C(32) H(26) 109.9(4) 1_555 1_555 1_555 no
O(8) C(32) H(27) 109.8(4) 1_555 1_555 1_555 no
O(8) C(32) H(28) 113.5(5) 1_555 1_555 1_555 no
H(26) C(32) H(27) 104.8(5) 1_555 1_555 1_555 no
H(26) C(32) H(28) 109.3(5) 1_555 1_555 1_555 no
H(27) C(32) H(28) 109.2(5) 1_555 1_555 1_555 no

loop_
_geom_bond_atom_site_label_1
_geom_bond_atom_site_label_2
_geom_bond_distance
_geom_bond_site_symmetry_1
_geom_bond_site_symmetry_2
_geom_bond_publ_flag
Se(1) Se(2) 2.3132(6) 1_555 1_555 yes
Se(1) O(1) 2.758(3) 1_555 1_555 yes
Se(1) O(2) 2.685(3) 1_555 1_555 yes
Se(1) O(3) 3.161(3) 1_555 1_555 yes
Se(1) C(7) 1.957(4) 1_555 1_555 yes
Se(2) O(1) 3.133(3) 1_555 1_555 yes
Se(2) O(3) 2.767(3) 1_555 1_555 yes
Se(2) O(4) 2.670(3) 1_555 1_555 yes
Se(2) C(15) 1.969(4) 1_555 1_555 yes
Se(3) Se(4) 2.3107(6) 1_555 1_555 yes
Se(3) O(5) 2.761(3) 1_555 1_555 yes
Se(3) O(6) 2.623(3) 1_555 1_555 yes
Se(3) O(7) 3.143(3) 1_555 1_555 yes
Se(3) C(23) 1.955(4) 1_555 1_555 yes
Se(4) O(5) 3.108(3) 1_555 1_555 yes
Se(4) O(7) 2.773(3) 1_555 1_555 yes
Se(4) O(8) 2.708(3) 1_555 1_555 yes
Se(4) C(31) 1.964(5) 1_555 1_555 yes
O(1) C(7) 1.202(5) 1_555 1_555 yes
O(2) C(2) 1.355(5) 1_555 1_555 yes
O(2) C(8) 1.423(5) 1_555 1_555 yes
O(3) C(15) 1.202(5) 1_555 1_555 yes
O(4) C(10) 1.365(5) 1_555 1_555 yes
O(4) C(16) 1.428(5) 1_555 1_555 yes
O(5) C(23) 1.209(5) 1_555 1_555 yes
O(6) C(18) 1.357(5) 1_555 1_555 yes
O(6) C(24) 1.406(5) 1_555 1_555 yes
O(7) C(31) 1.203(5) 1_555 1_555 yes
O(8) C(26) 1.354(5) 1_555 1_555 yes
O(8) C(32) 1.433(5) 1_555 1_555 yes
C(1) C(2) 1.398(5) 1_555 1_555 yes
C(1) C(6) 1.391(5) 1_555 1_555 yes
C(1) C(7) 1.491(5) 1_555 1_555 yes
C(2) C(3) 1.395(5) 1_555 1_555 yes
C(3) C(4) 1.375(6) 1_555 1_555 yes
C(3) H(1) 0.991 1_555 1_555 no
C(4) C(5) 1.376(6) 1_555 1_555 yes
C(4) H(2) 0.982 1_555 1_555 no
C(5) C(6) 1.384(6) 1_555 1_555 yes
C(5) H(3) 0.975 1_555 1_555 no
C(6) H(4) 0.989 1_555 1_555 no
C(8) H(5) 0.973 1_555 1_555 no
C(8) H(6) 0.989 1_555 1_555 no
C(8) H(7) 0.928 1_555 1_555 no
C(9) C(10) 1.394(6) 1_555 1_555 yes
C(9) C(14) 1.396(6) 1_555 1_555 yes
C(9) C(15) 1.483(5) 1_555 1_555 yes
C(10) C(11) 1.384(6) 1_555 1_555 yes
C(11) C(12) 1.384(6) 1_555 1_555 yes
C(11) H(8) 0.996 1_555 1_555 no
C(12) C(13) 1.388(6) 1_555 1_555 yes
C(12) H(9) 0.965 1_555 1_555 no
C(13) C(14) 1.383(6) 1_555 1_555 yes
C(13) H(10) 0.968 1_555 1_555 no
C(14) H(11) 0.991 1_555 1_555 no
C(16) H(12) 1.001 1_555 1_555 no
C(16) H(13) 0.907 1_555 1_555 no
C(16) H(14) 0.972 1_555 1_555 no
C(17) C(18) 1.401(5) 1_555 1_555 yes
C(17) C(22) 1.391(6) 1_555 1_555 yes
C(17) C(23) 1.484(6) 1_555 1_555 yes
C(18) C(19) 1.397(6) 1_555 1_555 yes
C(19) C(20) 1.367(6) 1_555 1_555 yes
C(19) H(15) 0.981 1_555 1_555 no
C(20) C(21) 1.377(7) 1_555 1_555 yes
C(20) H(16) 0.992 1_555 1_555 no
C(21) C(22) 1.378(6) 1_555 1_555 yes
C(21) H(17) 0.985 1_555 1_555 no
C(22) H(18) 0.985 1_555 1_555 no
C(24) H(19) 0.966 1_555 1_555 no
C(24) H(20) 0.965 1_555 1_555 no
C(24) H(21) 0.954 1_555 1_555 no
C(25) C(26) 1.405(6) 1_555 1_555 yes
C(25) C(30) 1.380(6) 1_555 1_555 yes
C(25) C(31) 1.493(6) 1_555 1_555 yes
C(26) C(27) 1.389(6) 1_555 1_555 yes
C(27) C(28) 1.383(7) 1_555 1_555 yes
C(27) H(22) 0.985 1_555 1_555 no
C(28) C(29) 1.384(7) 1_555 1_555 yes
C(28) H(23) 0.984 1_555 1_555 no
C(29) C(30) 1.378(6) 1_555 1_555 yes
C(29) H(24) 0.994 1_555 1_555 no
C(30) H(25) 0.988 1_555 1_555 no
C(32) H(26) 0.978 1_555 1_555 no
C(32) H(27) 0.980 1_555 1_555 no
C(32) H(28) 0.923 1_555 1_555 no

loop_
_geom_contact_atom_site_label_1
_geom_contact_atom_site_label_2
_geom_contact_distance
_geom_contact_site_symmetry_1
_geom_contact_site_symmetry_2
Se(1) O(1) 2.758(3) 1_555 1_555
Se(1) O(2) 2.685(3) 1_555 1_555
Se(1) O(3) 3.161(3) 1_555 1_555
Se(2) O(1) 3.133(3) 1_555 1_555
Se(2) O(3) 2.767(3) 1_555 1_555
Se(2) O(4) 2.670(3) 1_555 1_555
Se(3) O(5) 2.761(3) 1_555 1_555
Se(3) O(6) 2.623(3) 1_555 1_555
Se(3) O(7) 3.143(3) 1_555 1_555
Se(4) O(5) 3.108(3) 1_555 1_555
Se(4) O(7) 2.773(3) 1_555 1_555
Se(4) O(8) 2.708(3) 1_555 1_555
Se(2) C(3) 3.586(4) 1_555 2_666
O(1) C(19) 3.323(5) 1_555 1_554
O(1) C(24) 3.358(6) 1_555 1_554
O(1) C(5) 3.565(6) 1_555 2_665
O(2) C(5) 3.544(6) 1_555 2_565
O(3) C(4) 3.380(5) 1_555 2_565
O(5) C(32) 3.194(6) 1_555 2_657
O(5) C(28) 3.480(6) 1_555 2_557
O(5) C(13) 3.576(6) 1_555 1_556
O(5) C(12) 3.592(6) 1_555 1_556
O(6) C(14) 3.533(6) 1_555 1_556
O(7) C(11) 3.501(5) 1_555 1_455
O(7) C(27) 3.565(5) 1_555 2_557
O(7) C(16) 3.586(6) 1_555 1_455
O(8) C(32) 3.371(6) 1_555 2_556
O(8) C(30) 3.496(5) 1_555 2_557
O(8) O(8) 3.520(6) 1_555 2_556
O(8) C(29) 3.586(6) 1_555 2_557
C(1) C(3) 3.537(6) 1_555 2_565
C(5) C(6) 3.521(6) 1_555 2_665
C(6) C(6) 3.342(9) 1_555 2_665
C(9) C(18) 3.572(6) 1_555 1_554
C(13) C(23) 3.330(7) 1_555 1_554
C(13) C(17) 3.544(7) 1_555 1_554
C(14) C(21) 3.418(7) 1_555 1_454
C(14) C(18) 3.554(6) 1_555 1_554
C(25) C(26) 3.510(5) 1_555 2_557
C(27) C(31) 3.476(6) 1_555 2_557
C(30) C(32) 3.447(7) 1_555 2_557

loop_
_geom_torsion_atom_site_label_1
_geom_torsion_atom_site_label_2
_geom_torsion_atom_site_label_3
_geom_torsion_atom_site_label_4
_geom_torsion
_geom_torsion_site_symmetry_1
_geom_torsion_site_symmetry_2
_geom_torsion_site_symmetry_3
_geom_torsion_site_symmetry_4
_geom_torsion_publ_flag
Se(1) Se(2) O(1) C(7) 0.9(2) 1_555 1_555 1_555 1_555 yes
Se(1) Se(2) O(3) C(15) -178.8(4) 1_555 1_555 1_555 1_555 yes
Se(1) Se(2) O(4) C(10) 42.6(6) 1_555 1_555 1_555 1_555 yes
Se(1) Se(2) O(4) C(16) -149.9(4) 1_555 1_555 1_555 1_555 yes
Se(1) Se(2) C(15) O(3) 1.2(4) 1_555 1_555 1_555 1_555 yes
Se(1) Se(2) C(15) C(9) -179.9(3) 1_555 1_555 1_555 1_555 yes
Se(1) O(1) Se(2) O(3) 84.03(9) 1_555 1_555 1_555 1_555 yes
Se(1) O(1) Se(2) O(4) 170.78(8) 1_555 1_555 1_555 1_555 yes
Se(1) O(1) Se(2) C(15) 103.1(1) 1_555 1_555 1_555 1_555 yes
Se(1) O(1) C(7) C(1) -178.5(6) 1_555 1_555 1_555 1_555 yes
Se(1) O(2) C(2) C(1) -4.8(4) 1_555 1_555 1_555 1_555 yes
Se(1) O(2) C(2) C(3) 176.7(3) 1_555 1_555 1_555 1_555 yes
Se(1) O(3) Se(2) O(1) -60.82(6) 1_555 1_555 1_555 1_555 yes
Se(1) O(3) Se(2) O(4) 175.04(7) 1_555 1_555 1_555 1_555 yes
Se(1) O(3) Se(2) C(15) 178.8(4) 1_555 1_555 1_555 1_555 yes
Se(1) O(3) C(15) Se(2) -0.9(3) 1_555 1_555 1_555 1_555 yes
Se(1) O(3) C(15) C(9) -179.8(4) 1_555 1_555 1_555 1_555 yes
Se(1) C(7) O(1) Se(2) -1.0(3) 1_555 1_555 1_555 1_555 yes
Se(1) C(7) C(1) C(2) 7.9(5) 1_555 1_555 1_555 1_555 yes
Se(1) C(7) C(1) C(6) -172.9(3) 1_555 1_555 1_555 1_555 yes
Se(2) Se(1) O(1) C(7) -178.5(4) 1_555 1_555 1_555 1_555 yes
Se(2) Se(1) O(2) C(2) 50.0(5) 1_555 1_555 1_555 1_555 yes
Se(2) Se(1) O(2) C(8) -133.6(4) 1_555 1_555 1_555 1_555 yes
Se(2) Se(1) O(3) C(15) 0.8(3) 1_555 1_555 1_555 1_555 yes
Se(2) Se(1) C(7) O(1) 1.4(4) 1_555 1_555 1_555 1_555 yes
Se(2) Se(1) C(7) C(1) 180.0(3) 1_555 1_555 1_555 1_555 yes
Se(2) O(1) Se(1) O(2) 173.21(7) 1_555 1_555 1_555 1_555 yes
Se(2) O(1) Se(1) O(3) -60.73(6) 1_555 1_555 1_555 1_555 yes
Se(2) O(1) Se(1) C(7) 178.5(4) 1_555 1_555 1_555 1_555 yes
Se(2) O(1) C(7) C(1) -179.5(4) 1_555 1_555 1_555 1_555 yes
Se(2) O(3) Se(1) O(1) 83.55(9) 1_555 1_555 1_555 1_555 yes
Se(2) O(3) Se(1) O(2) 169.29(8) 1_555 1_555 1_555 1_555 yes
Se(2) O(3) Se(1) C(7) 102.6(1) 1_555 1_555 1_555 1_555 yes
Se(2) O(3) C(15) C(9) -178.9(7) 1_555 1_555 1_555 1_555 yes
Se(2) O(4) C(10) C(9) -5.2(4) 1_555 1_555 1_555 1_555 yes
Se(2) O(4) C(10) C(11) 176.1(4) 1_555 1_555 1_555 1_555 yes
Se(2) C(15) C(9) C(10) 4.4(6) 1_555 1_555 1_555 1_555 yes
Se(2) C(15) C(9) C(14) -174.9(3) 1_555 1_555 1_555 1_555 yes
Se(3) Se(4) O(5) C(23) -2.7(3) 1_555 1_555 1_555 1_555 yes
Se(3) Se(4) O(7) C(31) 171.5(4) 1_555 1_555 1_555 1_555 yes
Se(3) Se(4) O(8) C(26) 46.2(5) 1_555 1_555 1_555 1_555 yes
Se(3) Se(4) O(8) C(32) -137.4(4) 1_555 1_555 1_555 1_555 yes
Se(3) Se(4) C(31) O(7) -8.3(4) 1_555 1_555 1_555 1_555 yes
Se(3) Se(4) C(31) C(25) 167.7(3) 1_555 1_555 1_555 1_555 yes
Se(3) O(5) Se(4) O(7) -72.76(8) 1_555 1_555 1_555 1_555 yes
Se(3) O(5) Se(4) O(8) -168.82(9) 1_555 1_555 1_555 1_555 yes
Se(3) O(5) Se(4) C(31) -89.9(1) 1_555 1_555 1_555 1_555 yes
Se(3) O(5) C(23) C(17) -178.1(7) 1_555 1_555 1_555 1_555 yes
Se(3) O(6) C(18) C(17) -6.5(4) 1_555 1_555 1_555 1_555 yes
Se(3) O(6) C(18) C(19) 175.2(4) 1_555 1_555 1_555 1_555 yes
Se(3) O(7) Se(4) O(5) 57.73(6) 1_555 1_555 1_555 1_555 yes
Se(3) O(7) Se(4) O(8) 175.62(7) 1_555 1_555 1_555 1_555 yes
Se(3) O(7) Se(4) C(31) -171.5(4) 1_555 1_555 1_555 1_555 yes
Se(3) O(7) C(31) Se(4) 6.1(3) 1_555 1_555 1_555 1_555 yes
Se(3) O(7) C(31) C(25) -169.7(4) 1_555 1_555 1_555 1_555 yes
Se(3) C(23) O(5) Se(4) 3.1(3) 1_555 1_555 1_555 1_555 yes
Se(3) C(23) C(17) C(18) 7.1(6) 1_555 1_555 1_555 1_555 yes
Se(3) C(23) C(17) C(22) -173.6(3) 1_555 1_555 1_555 1_555 yes
Se(4) Se(3) O(5) C(23) 175.6(4) 1_555 1_555 1_555 1_555 yes
Se(4) Se(3) O(6) C(18) 15.5(8) 1_555 1_555 1_555 1_555 yes
Se(4) Se(3) O(6) C(24) -176.8(5) 1_555 1_555 1_555 1_555 yes
Se(4) Se(3) O(7) C(31) -5.2(2) 1_555 1_555 1_555 1_555 yes
Se(4) Se(3) C(23) O(5) -4.2(4) 1_555 1_555 1_555 1_555 yes
Se(4) Se(3) C(23) C(17) 173.9(3) 1_555 1_555 1_555 1_555 yes
Se(4) O(5) Se(3) O(6) 179.18(8) 1_555 1_555 1_555 1_555 yes
Se(4) O(5) Se(3) O(7) 57.40(6) 1_555 1_555 1_555 1_555 yes
Se(4) O(5) Se(3) C(23) -175.6(4) 1_555 1_555 1_555 1_555 yes
Se(4) O(5) C(23) C(17) -174.9(4) 1_555 1_555 1_555 1_555 yes
Se(4) O(7) Se(3) O(5) -72.09(8) 1_555 1_555 1_555 1_555 yes
Se(4) O(7) Se(3) O(6) -170.60(8) 1_555 1_555 1_555 1_555 yes
Se(4) O(7) Se(3) C(23) -90.3(1) 1_555 1_555 1_555 1_555 yes
Se(4) O(7) C(31) C(25) -175.8(6) 1_555 1_555 1_555 1_555 yes
Se(4) O(8) C(26) C(25) -11.6(4) 1_555 1_555 1_555 1_555 yes
Se(4) O(8) C(26) C(27) 169.8(4) 1_555 1_555 1_555 1_555 yes
Se(4) C(31) C(25) C(26) 19.9(5) 1_555 1_555 1_555 1_555 yes
Se(4) C(31) C(25) C(30) -162.1(3) 1_555 1_555 1_555 1_555 yes
O(1) Se(1) Se(2) O(3) -78.4(1) 1_555 1_555 1_555 1_555 yes
O(1) Se(1) Se(2) O(4) -114.7(5) 1_555 1_555 1_555 1_555 yes
O(1) Se(1) Se(2) C(15) -78.9(2) 1_555 1_555 1_555 1_555 yes
O(1) Se(1) O(2) C(2) 8.8(2) 1_555 1_555 1_555 1_555 yes
O(1) Se(1) O(2) C(8) -174.7(4) 1_555 1_555 1_555 1_555 yes
O(1) Se(1) O(3) C(15) 84.3(3) 1_555 1_555 1_555 1_555 yes
O(1) Se(1) C(7) C(1) 178.5(6) 1_555 1_555 1_555 1_555 yes
O(1) Se(2) Se(1) O(2) -42.4(4) 1_555 1_555 1_555 1_555 yes
O(1) Se(2) Se(1) O(3) 78.4(1) 1_555 1_555 1_555 1_555 yes
O(1) Se(2) Se(1) C(7) -0.6(1) 1_555 1_555 1_555 1_555 yes
O(1) Se(2) O(3) C(15) 120.4(4) 1_555 1_555 1_555 1_555 yes
O(1) Se(2) O(4) C(10) -67.1(3) 1_555 1_555 1_555 1_555 yes
O(1) Se(2) O(4) C(16) 100.5(4) 1_555 1_555 1_555 1_555 yes
O(1) Se(2) C(15) O(3) -56.0(4) 1_555 1_555 1_555 1_555 yes
O(1) Se(2) C(15) C(9) 123.0(3) 1_555 1_555 1_555 1_555 yes
O(1) C(7) Se(1) O(2) 174.5(4) 1_555 1_555 1_555 1_555 yes
O(1) C(7) Se(1) O(3) -55.5(4) 1_555 1_555 1_555 1_555 yes
O(1) C(7) C(1) C(2) -173.6(4) 1_555 1_555 1_555 1_555 yes
O(1) C(7) C(1) C(6) 5.6(6) 1_555 1_555 1_555 1_555 yes
O(2) Se(1) Se(2) O(3) -120.8(4) 1_555 1_555 1_555 1_555 yes
O(2) Se(1) Se(2) O(4) -157.1(6) 1_555 1_555 1_555 1_555 yes
O(2) Se(1) Se(2) C(15) -121.3(4) 1_555 1_555 1_555 1_555 yes
O(2) Se(1) O(1) C(7) -5.3(4) 1_555 1_555 1_555 1_555 yes
O(2) Se(1) O(3) C(15) 170.1(3) 1_555 1_555 1_555 1_555 yes
O(2) Se(1) C(7) C(1) -7.0(3) 1_555 1_555 1_555 1_555 yes
O(2) C(2) C(1) C(6) -179.6(4) 1_555 1_555 1_555 1_555 yes
O(2) C(2) C(1) C(7) -0.3(6) 1_555 1_555 1_555 1_555 yes
O(2) C(2) C(3) C(4) 178.9(4) 1_555 1_555 1_555 1_555 yes
O(3) Se(1) Se(2) O(4) -36.2(5) 1_555 1_555 1_555 1_555 yes
O(3) Se(1) Se(2) C(15) -0.5(2) 1_555 1_555 1_555 1_555 yes
O(3) Se(1) O(1) C(7) 120.7(4) 1_555 1_555 1_555 1_555 yes
O(3) Se(1) O(2) C(2) -64.8(3) 1_555 1_555 1_555 1_555 yes
O(3) Se(1) O(2) C(8) 111.6(4) 1_555 1_555 1_555 1_555 yes
O(3) Se(1) C(7) C(1) 123.0(3) 1_555 1_555 1_555 1_555 yes
O(3) Se(2) Se(1) C(7) -79.0(2) 1_555 1_555 1_555 1_555 yes
O(3) Se(2) O(1) C(7) 84.9(3) 1_555 1_555 1_555 1_555 yes
O(3) Se(2) O(4) C(10) 7.2(3) 1_555 1_555 1_555 1_555 yes
O(3) Se(2) O(4) C(16) 174.8(4) 1_555 1_555 1_555 1_555 yes
O(3) Se(2) C(15) C(9) 178.9(7) 1_555 1_555 1_555 1_555 yes
O(3) C(15) Se(2) O(4) 176.1(5) 1_555 1_555 1_555 1_555 yes
O(3) C(15) C(9) C(10) -176.7(5) 1_555 1_555 1_555 1_555 yes
O(3) C(15) C(9) C(14) 3.9(7) 1_555 1_555 1_555 1_555 yes
O(4) Se(2) Se(1) C(7) -115.2(5) 1_555 1_555 1_555 1_555 yes
O(4) Se(2) O(1) C(7) 171.7(3) 1_555 1_555 1_555 1_555 yes
O(4) Se(2) O(3) C(15) -3.7(4) 1_555 1_555 1_555 1_555 yes
O(4) Se(2) C(15) C(9) -4.9(3) 1_555 1_555 1_555 1_555 yes
O(4) C(10) C(9) C(14) -178.7(4) 1_555 1_555 1_555 1_555 yes
O(4) C(10) C(9) C(15) 2.0(7) 1_555 1_555 1_555 1_555 yes
O(4) C(10) C(11) C(12) 179.3(4) 1_555 1_555 1_555 1_555 yes
O(5) Se(3) Se(4) O(7) 99.9(1) 1_555 1_555 1_555 1_555 yes
O(5) Se(3) Se(4) O(8) 74.6(4) 1_555 1_555 1_555 1_555 yes
O(5) Se(3) Se(4) C(31) 103.1(1) 1_555 1_555 1_555 1_555 yes
O(5) Se(3) O(6) C(18) 9.9(3) 1_555 1_555 1_555 1_555 yes
O(5) Se(3) O(6) C(24) 177.5(4) 1_555 1_555 1_555 1_555 yes
O(5) Se(3) O(7) C(31) -77.3(3) 1_555 1_555 1_555 1_555 yes
O(5) Se(3) C(23) C(17) 178.1(7) 1_555 1_555 1_555 1_555 yes
O(5) Se(4) Se(3) O(6) -5.8(6) 1_555 1_555 1_555 1_555 yes
O(5) Se(4) Se(3) O(7) -99.9(1) 1_555 1_555 1_555 1_555 yes
O(5) Se(4) Se(3) C(23) 1.7(2) 1_555 1_555 1_555 1_555 yes
O(5) Se(4) O(7) C(31) -130.8(4) 1_555 1_555 1_555 1_555 yes
O(5) Se(4) O(8) C(26) 115.3(2) 1_555 1_555 1_555 1_555 yes
O(5) Se(4) O(8) C(32) -68.3(4) 1_555 1_555 1_555 1_555 yes
O(5) Se(4) C(31) O(7) 51.7(4) 1_555 1_555 1_555 1_555 yes
O(5) Se(4) C(31) C(25) -132.4(3) 1_555 1_555 1_555 1_555 yes
O(5) C(23) Se(3) O(6) 174.7(4) 1_555 1_555 1_555 1_555 yes
O(5) C(23) Se(3) O(7) 55.3(4) 1_555 1_555 1_555 1_555 yes
O(5) C(23) C(17) C(18) -174.9(5) 1_555 1_555 1_555 1_555 yes
O(5) C(23) C(17) C(22) 4.5(7) 1_555 1_555 1_555 1_555 yes
O(6) Se(3) Se(4) O(7) 94.1(6) 1_555 1_555 1_555 1_555 yes
O(6) Se(3) Se(4) O(8) 68.8(7) 1_555 1_555 1_555 1_555 yes
O(6) Se(3) Se(4) C(31) 97.3(6) 1_555 1_555 1_555 1_555 yes
O(6) Se(3) O(5) C(23) -5.2(4) 1_555 1_555 1_555 1_555 yes
O(6) Se(3) O(7) C(31) -175.8(2) 1_555 1_555 1_555 1_555 yes
O(6) Se(3) C(23) C(17) -7.2(3) 1_555 1_555 1_555 1_555 yes
O(6) C(18) C(17) C(22) -177.9(4) 1_555 1_555 1_555 1_555 yes
O(6) C(18) C(17) C(23) 1.4(6) 1_555 1_555 1_555 1_555 yes
O(6) C(18) C(19) C(20) 179.4(4) 1_555 1_555 1_555 1_555 yes
O(7) Se(3) Se(4) O(8) -25.3(4) 1_555 1_555 1_555 1_555 yes
O(7) Se(3) Se(4) C(31) 3.2(1) 1_555 1_555 1_555 1_555 yes
O(7) Se(3) O(5) C(23) -127.0(4) 1_555 1_555 1_555 1_555 yes
O(7) Se(3) O(6) C(18) 104.7(3) 1_555 1_555 1_555 1_555 yes
O(7) Se(3) O(6) C(24) -87.6(4) 1_555 1_555 1_555 1_555 yes
O(7) Se(3) C(23) C(17) -126.6(3) 1_555 1_555 1_555 1_555 yes
O(7) Se(4) Se(3) C(23) 101.6(1) 1_555 1_555 1_555 1_555 yes
O(7) Se(4) O(5) C(23) -75.5(3) 1_555 1_555 1_555 1_555 yes
O(7) Se(4) O(8) C(26) 21.6(3) 1_555 1_555 1_555 1_555 yes
O(7) Se(4) O(8) C(32) -162.0(4) 1_555 1_555 1_555 1_555 yes
O(7) Se(4) C(31) C(25) 176.0(6) 1_555 1_555 1_555 1_555 yes
O(7) C(31) Se(4) O(8) 166.6(4) 1_555 1_555 1_555 1_555 yes
O(7) C(31) C(25) C(26) -164.2(4) 1_555 1_555 1_555 1_555 yes
O(7) C(31) C(25) C(30) 13.8(6) 1_555 1_555 1_555 1_555 yes
O(8) Se(4) Se(3) C(23) 76.3(4) 1_555 1_555 1_555 1_555 yes
O(8) Se(4) O(5) C(23) -171.5(3) 1_555 1_555 1_555 1_555 yes
O(8) Se(4) O(7) C(31) -12.9(4) 1_555 1_555 1_555 1_555 yes
O(8) Se(4) C(31) C(25) -17.4(3) 1_555 1_555 1_555 1_555 yes
O(8) C(26) C(25) C(30) -179.1(4) 1_555 1_555 1_555 1_555 yes
O(8) C(26) C(25) C(31) -1.1(6) 1_555 1_555 1_555 1_555 yes
O(8) C(26) C(27) C(28) 178.0(4) 1_555 1_555 1_555 1_555 yes
C(1) C(2) O(2) C(8) 177.9(4) 1_555 1_555 1_555 1_555 yes
C(1) C(2) C(3) C(4) 0.5(6) 1_555 1_555 1_555 1_555 yes
C(1) C(6) C(5) C(4) -0.5(7) 1_555 1_555 1_555 1_555 yes
C(2) O(2) Se(1) C(7) 6.7(3) 1_555 1_555 1_555 1_555 yes
C(2) C(1) C(6) C(5) 1.0(6) 1_555 1_555 1_555 1_555 yes
C(2) C(3) C(4) C(5) 0.1(7) 1_555 1_555 1_555 1_555 yes
C(3) C(2) O(2) C(8) -0.6(6) 1_555 1_555 1_555 1_555 yes
C(3) C(2) C(1) C(6) -1.0(6) 1_555 1_555 1_555 1_555 yes
C(3) C(2) C(1) C(7) 178.2(4) 1_555 1_555 1_555 1_555 yes
C(3) C(4) C(5) C(6) -0.1(7) 1_555 1_555 1_555 1_555 yes
C(5) C(6) C(1) C(7) -178.3(4) 1_555 1_555 1_555 1_555 yes
C(7) Se(1) Se(2) C(15) -79.5(2) 1_555 1_555 1_555 1_555 yes
C(7) Se(1) O(2) C(8) -176.8(4) 1_555 1_555 1_555 1_555 yes
C(7) Se(1) O(3) C(15) 103.4(3) 1_555 1_555 1_555 1_555 yes
C(7) O(1) Se(2) C(15) 104.0(3) 1_555 1_555 1_555 1_555 yes
C(9) C(10) O(4) C(16) -175.0(4) 1_555 1_555 1_555 1_555 yes
C(9) C(10) C(11) C(12) 0.7(7) 1_555 1_555 1_555 1_555 yes
C(9) C(14) C(13) C(12) -0.2(7) 1_555 1_555 1_555 1_555 yes
C(10) O(4) Se(2) C(15) 5.8(3) 1_555 1_555 1_555 1_555 yes
C(10) C(9) C(14) C(13) -0.2(7) 1_555 1_555 1_555 1_555 yes
C(10) C(11) C(12) C(13) -1.2(7) 1_555 1_555 1_555 1_555 yes
C(11) C(10) O(4) C(16) 6.3(6) 1_555 1_555 1_555 1_555 yes
C(11) C(10) C(9) C(14) 0.0(7) 1_555 1_555 1_555 1_555 yes
C(11) C(10) C(9) C(15) -179.3(4) 1_555 1_555 1_555 1_555 yes
C(11) C(12) C(13) C(14) 0.9(8) 1_555 1_555 1_555 1_555 yes
C(13) C(14) C(9) C(15) 179.1(4) 1_555 1_555 1_555 1_555 yes
C(15) Se(2) O(4) C(16) 173.3(4) 1_555 1_555 1_555 1_555 yes
C(17) C(18) O(6) C(24) -176.3(4) 1_555 1_555 1_555 1_555 yes
C(17) C(18) C(19) C(20) 1.1(7) 1_555 1_555 1_555 1_555 yes
C(17) C(22) C(21) C(20) 2.0(7) 1_555 1_555 1_555 1_555 yes
C(18) O(6) Se(3) C(23) 7.8(3) 1_555 1_555 1_555 1_555 yes
C(18) C(17) C(22) C(21) -2.1(7) 1_555 1_555 1_555 1_555 yes
C(18) C(19) C(20) C(21) -1.2(8) 1_555 1_555 1_555 1_555 yes
C(19) C(18) O(6) C(24) 5.4(7) 1_555 1_555 1_555 1_555 yes
C(19) C(18) C(17) C(22) 0.5(7) 1_555 1_555 1_555 1_555 yes
C(19) C(18) C(17) C(23) 179.8(4) 1_555 1_555 1_555 1_555 yes
C(19) C(20) C(21) C(22) -0.3(8) 1_555 1_555 1_555 1_555 yes
C(21) C(22) C(17) C(23) 178.6(4) 1_555 1_555 1_555 1_555 yes
C(23) Se(3) Se(4) C(31) 104.8(2) 1_555 1_555 1_555 1_555 yes
C(23) Se(3) O(6) C(24) 175.5(5) 1_555 1_555 1_555 1_555 yes
C(23) Se(3) O(7) C(31) -95.5(3) 1_555 1_555 1_555 1_555 yes
C(23) O(5) Se(4) C(31) -92.6(3) 1_555 1_555 1_555 1_555 yes
C(25) C(26) O(8) C(32) 171.1(4) 1_555 1_555 1_555 1_555 yes
C(25) C(26) C(27) C(28) -0.5(7) 1_555 1_555 1_555 1_555 yes
C(25) C(30) C(29) C(28) -0.1(7) 1_555 1_555 1_555 1_555 yes
C(26) O(8) Se(4) C(31) 16.6(3) 1_555 1_555 1_555 1_555 yes
C(26) C(25) C(30) C(29) 0.8(7) 1_555 1_555 1_555 1_555 yes
C(26) C(27) C(28) C(29) 1.3(8) 1_555 1_555 1_555 1_555 yes
C(27) C(26) O(8) C(32) -7.4(6) 1_555 1_555 1_555 1_555 yes
C(27) C(26) C(25) C(30) -0.5(6) 1_555 1_555 1_555 1_555 yes
C(27) C(26) C(25) C(31) 177.5(4) 1_555 1_555 1_555 1_555 yes
C(27) C(28) C(29) C(30) -0.9(8) 1_555 1_555 1_555 1_555 yes
C(29) C(30) C(25) C(31) -177.3(4) 1_555 1_555 1_555 1_555 yes
C(31) Se(4) O(8) C(32) -167.0(4) 1_555 1_555 1_555 1_555 yes
